data_7716086
loop_
_publ_author_name
'Depenbrock, Felix'
'Limpke, Thomas'
'Stammler, Anja'
'Oldengott, Jan'
'B&#xf6;gge, Hartmut'
'Glaser, Thorsten'

_publ_section_title
;
 Increasing the electron donation in a dinucleating ligand family:
 molecular and electronic structures in a series of
 Co<sup>II</sup>Co<sup>II</sup> complexes.
;
_journal_issue 22
_journal_name_full 'Dalton transactions (Cambridge, England : 2003)'
_journal_page_first 9554
_journal_page_last 9567
_journal_paper_doi 10.1039/d4dt00877d
_journal_volume 53
_journal_year 2024
_chemical_formula_moiety 'C44 H66 Br2 Co2 N8 O4, 2(Cl O4), 3[CH4O]'
_chemical_formula_sum 'C47 H78 Br2 Cl2 Co2 N8 O15'
_chemical_formula_weight 1343.75
_space_group_crystal_system monoclinic
_space_group_IT_number 15
_space_group_name_Hall '-C 2yc'
_space_group_name_H-M_alt 'C 1 2/c 1'
_atom_sites_solution_hydrogens geom
_atom_sites_solution_primary dual
_atom_sites_solution_secondary difmap
_audit_creation_date 2022-03-29
_audit_creation_method
;
Olex2 1.5-alpha
(compiled 2021.12.21 svn.raa29eb21 for OlexSys, GUI svn.r6440)
;
_audit_update_record
;
2024-03-18 deposited with the CCDC.	2024-05-16 downloaded from the CCDC.
;
_cell_angle_alpha 90
_cell_angle_beta 106.4700(10)
_cell_angle_gamma 90
_cell_formula_units_Z 8
_cell_length_a 34.7597(14)
_cell_length_b 14.4732(6)
_cell_length_c 24.5591(8)
_cell_measurement_reflns_used 9810
_cell_measurement_temperature 100(2)
_cell_measurement_theta_max 30.730
_cell_measurement_theta_min 2.178
_cell_volume 11848.3(8)
_computing_cell_refinement 'SAINT V8.40A (Bruker, 2019)'
_computing_data_collection 'APEX4 v2021.10-0 (Bruker AXS, 2021)'
_computing_data_reduction 'SAINT V8.40A (Bruker, 2019)'
_computing_molecular_graphics 'Olex2 1.5-alpha (Dolomanov et al., 2009)'
_computing_publication_material 'Olex2 1.5-alpha (Dolomanov et al., 2009)'
_computing_structure_refinement 'SHELXL 2018/3 (Sheldrick, 2015)'
_computing_structure_solution 'SHELXT 2018/1 (Sheldrick, 2015)'
_diffrn_ambient_temperature 100(2)
_diffrn_detector 'CCD area detector'
_diffrn_detector_area_resol_mean 7.9
_diffrn_detector_type 'Bruker APEX II area detector'
_diffrn_measured_fraction_theta_full 1.000
_diffrn_measured_fraction_theta_max 1.000
_diffrn_measurement_device '\k-geometry diffractometer'
_diffrn_measurement_device_type 'Bruker KAPPA APEX Duo'
_diffrn_measurement_method '\w and \f scans'
_diffrn_radiation_monochromator 'graphite monochromator'
_diffrn_radiation_probe x-ray
_diffrn_radiation_type MoK\a
_diffrn_radiation_wavelength 0.71073
_diffrn_reflns_av_R_equivalents 0.0444
_diffrn_reflns_av_unetI/netI 0.0291
_diffrn_reflns_Laue_measured_fraction_full 1.000
_diffrn_reflns_Laue_measured_fraction_max 1.000
_diffrn_reflns_limit_h_max 48
_diffrn_reflns_limit_h_min -48
_diffrn_reflns_limit_k_max 20
_diffrn_reflns_limit_k_min -20
_diffrn_reflns_limit_l_max 34
_diffrn_reflns_limit_l_min -34
_diffrn_reflns_number 131671
_diffrn_reflns_point_group_measured_fraction_full 1.000
_diffrn_reflns_point_group_measured_fraction_max 1.000
_diffrn_reflns_theta_full 25.242
_diffrn_reflns_theta_max 30.034
_diffrn_reflns_theta_min 1.534
_diffrn_source 'fine-focus sealed tube'
_diffrn_source_current 30.0
_diffrn_source_power 1.5
_diffrn_source_type 'Bruker KAPPA APEX Duo'
_diffrn_source_voltage 50.0
_diffrn_standards_decay_% 0
_diffrn_standards_interval_count 0
_diffrn_standards_interval_time 0
_diffrn_standards_number 0
_exptl_absorpt_coefficient_mu 2.067
_exptl_absorpt_correction_T_max 0.7462
_exptl_absorpt_correction_T_min 0.5987
_exptl_absorpt_correction_type multi-scan
_exptl_absorpt_process_details
;
SADABS-2016/2 (Bruker,2016/2) was used for absorption correction.
wR2(int) was 0.0684 before and 0.0448 after correction.
The Ratio of minimum to maximum transmission is 0.8023.
The \l/2 correction factor is 0.00150.
;
_exptl_crystal_colour blue
_exptl_crystal_colour_primary blue
_exptl_crystal_density_diffrn 1.507
_exptl_crystal_description plate
_exptl_crystal_F_000 5552
_exptl_crystal_size_max 0.31
_exptl_crystal_size_mid 0.26
_exptl_crystal_size_min 0.07
_refine_diff_density_max 0.836
_refine_diff_density_min -0.606
_refine_diff_density_rms 0.076
_refine_ls_extinction_method none
_refine_ls_goodness_of_fit_ref 1.017
_refine_ls_hydrogen_treatment constr
_refine_ls_matrix_type full
_refine_ls_number_parameters 721
_refine_ls_number_reflns 17357
_refine_ls_number_restraints 234
_refine_ls_restrained_S_all 1.032
_refine_ls_R_factor_all 0.0561
_refine_ls_R_factor_gt 0.0391
_refine_ls_shift/su_max 0.003
_refine_ls_shift/su_mean 0.000
_refine_ls_structure_factor_coef Fsqd
_refine_ls_weighting_details 'w=1/[\s^2^(Fo^2^)+(0.0369P)^2^+25.5648P] where P=(Fo^2^+2Fc^2^)/3'
_refine_ls_weighting_scheme calc
_refine_ls_wR_factor_gt 0.0838
_refine_ls_wR_factor_ref 0.0905
_reflns_Friedel_coverage 0.000
_reflns_number_gt 13535
_reflns_number_total 17357
_reflns_threshold_expression 'I > 2\s(I)'
_cod_data_source_file d4dt00877d2.cif
_cod_data_source_block g2793
_cod_depositor_comments 'Adding full bibliography for 7716081--7716089.cif.'
_cod_database_code 7716086
_shelx_shelxl_version_number 2018/3
_shelx_space_group_comment
;
The symmetry employed for this shelxl refinement is uniquely defined
by the following loop, which should always be used as a source of
symmetry information in preference to the above space-group names.
They are only intended as comments.
;
_shelx_estimated_absorpt_t_max 0.859
_shelx_estimated_absorpt_t_min 0.568
_olex2_refinement_description
;
1. Fixed Uiso
 At 1.2 times of:
  All C(H) groups, All C(H,H) groups
 At 1.5 times of:
  All C(H,H,H) groups
2. Restrained distances
 Cl3-O33 \\sim Cl3-O34B \\sim Cl3-O34 \\sim Cl3-O31 \\sim Cl3-O32 \\sim Cl3-O33B
 with sigma of 0.02
 Cl4-O43B \\sim Cl4-O43 \\sim Cl4-O42 \\sim Cl4-O42B \\sim Cl4-O41 \\sim
Cl4-O44 \\sim Cl4-O44B
 with sigma of 0.02
3. Uiso/Uaniso restraints and constraints
O31 \\sim O32 \\sim O33 \\sim O33B \\sim O34 \\sim O34B: within 2.5A with sigma
of 0.01 and sigma for terminal atoms of 0.02 within 2.5A
O41 \\sim O42 \\sim O42B \\sim O43 \\sim O43B \\sim O44 \\sim O44B: within 2.5A
with sigma of 0.04 and sigma for terminal atoms of 0.06 within 2.5A
4. Others
 Sof(O42B)=Sof(O43B)=Sof(O44B)=1-FVAR(1)
 Sof(O42)=Sof(O43)=Sof(O44)=FVAR(1)
 Sof(O33B)=Sof(O34B)=1-FVAR(2)
 Sof(O33)=Sof(O34)=FVAR(2)
 Fixed Sof: O8(0.5) O8B(0.5) C12(0.5) H12A(0.5) H12B(0.5) H12C(0.5) C12B(0.5)
 H12D(0.5) H12E(0.5) H12F(0.5) C21(0.5) H21A(0.5) H21B(0.5) H21C(0.5) C21B(0.5)
 H21D(0.5) H21E(0.5) H21F(0.5)
5.a Secondary CH2 refined with riding coordinates:
 C1(H1A,H1B), C2(H2A,H2B), C3(H3A,H3B), C5(H5A,H5B), C25(H25A,H25B), C41(H41A,
 H41B), C42(H42A,H42B), C43(H43A,H43B), C45(H45A,H45B), C65(H65A,H65B)
5.b Aromatic/amide H refined with riding coordinates:
 C10(H10), C30(H30), C50(H50), C70(H70)
5.c Idealised Me refined as rotating group:
 C4(H4A,H4B,H4C), C11(H11A,H11B,H11C), C12(H12A,H12B,H12C), C12B(H12D,H12E,
 H12F), C13(H13A,H13B,H13C), C14(H14A,H14B,H14C), C15(H15A,H15B,H15C), C16(H16A,
 H16B,H16C), C17(H17A,H17B,H17C), C18(H18A,H18B,H18C), C19(H19A,H19B,H19C),
 C20(H20A,H20B,H20C), C21(H21A,H21B,H21C), C21B(H21D,H21E,H21F), C22(H22A,H22B,
 H22C), C44(H44A,H44B,H44C)
;
_smtbx_masks_special_details
;
A solvent mask was calculated and 428 electrons were 
found in a volume of 1992\%A^3^ in 2 voids per unit cell. 
This is consistent with the presence of 
0.5[CH4O], 2.5[CH4O] per Formula Unit 
which account for 432 electrons 
per unit cell.
;
_smtbx_masks_void_probe_radius 1.2
_smtbx_masks_void_truncation_radius 1.2
_olex2_submission_special_instructions 'No special instructions were received'

loop_
_space_group_symop_operation_xyz
'x, y, z'
'-x, y, -z+1/2'
'x+1/2, y+1/2, z'
'-x+1/2, y+1/2, -z+1/2'
'-x, -y, -z'
'x, -y, z-1/2'
'-x+1/2, -y+1/2, -z'
'x+1/2, -y+1/2, z-1/2'

loop_
_atom_site_label
_atom_site_type_symbol
_atom_site_fract_x
_atom_site_fract_y
_atom_site_fract_z
_atom_site_U_iso_or_equiv
_atom_site_adp_type
_atom_site_occupancy
_atom_site_site_symmetry_order
_atom_site_calc_flag
_atom_site_refinement_flags_posn
_atom_site_refinement_flags_adp
_atom_site_refinement_flags_occupancy
_atom_site_disorder_assembly
_atom_site_disorder_group
Br1 Br 0.70451(2) 0.60771(2) 0.56682(2) 0.02393(5) Uani 1 1 d . . . . .
Br2 Br 0.66462(2) 0.74339(2) 0.71491(2) 0.03047(6) Uani 1 1 d . . . . .
Co1 Co 0.66250(2) 0.47286(2) 0.53846(2) 0.02339(7) Uani 1 1 d . . . . .
Co2 Co 0.60856(2) 0.79308(2) 0.63502(2) 0.02068(6) Uani 1 1 d . . . . .
O5 O 0.58988(6) 0.52090(19) 0.27899(8) 0.0610(7) Uani 1 1 d . . . . .
O6 O 0.78996(6) 0.16173(13) 0.59260(8) 0.0437(5) Uani 1 1 d . . . . .
O7 O 0.69122(4) 0.83096(10) 0.44490(7) 0.0241(3) Uani 1 1 d . . . . .
O8 O 0.5563(5) 1.1713(10) 0.7085(7) 0.031(2) Uani 0.5 1 d . . P A 1
O8B O 0.5512(5) 1.1565(11) 0.7135(7) 0.035(3) Uani 0.5 1 d . . P A -2
N1 N 0.62919(5) 0.48029(13) 0.59937(8) 0.0254(4) Uani 1 1 d . . . . .
N2 N 0.62637(6) 0.34912(15) 0.51221(9) 0.0345(5) Uani 1 1 d . . . . .
N3 N 0.63779(5) 0.49499(15) 0.45242(8) 0.0305(4) Uani 1 1 d . . . . .
N4 N 0.70534(6) 0.36979(13) 0.56061(8) 0.0259(4) Uani 1 1 d . . . . .
N41 N 0.56902(5) 0.68136(13) 0.63594(7) 0.0234(4) Uani 1 1 d . . . . .
N42 N 0.55974(5) 0.83262(13) 0.56191(7) 0.0217(3) Uani 1 1 d . . . . .
N43 N 0.63771(5) 0.82028(13) 0.57461(7) 0.0210(3) Uani 1 1 d . . . . .
N44 N 0.58796(5) 0.91115(13) 0.66332(8) 0.0239(4) Uani 1 1 d . . . . .
C1 C 0.61214(6) 0.57466(16) 0.59886(9) 0.0235(4) Uani 1 1 d . . . . .
H1A H 0.594657 0.587986 0.560216 0.028 Uiso 1 1 calc R U . . .
H1B H 0.634373 0.620019 0.607356 0.028 Uiso 1 1 calc R U . . .
C2 C 0.59653(8) 0.41071(18) 0.58395(12) 0.0383(6) Uani 1 1 d . . . . .
H2A H 0.573141 0.437039 0.555167 0.046 Uiso 1 1 calc R U . . .
H2B H 0.587995 0.394626 0.617953 0.046 Uiso 1 1 calc R U . . .
C3 C 0.61072(8) 0.32427(19) 0.56040(13) 0.0432(7) Uani 1 1 d . . . . .
H3A H 0.632076 0.293862 0.590512 0.052 Uiso 1 1 calc R U . . .
H3B H 0.588136 0.280338 0.547483 0.052 Uiso 1 1 calc R U . . .
C4 C 0.65779(7) 0.45930(17) 0.65550(10) 0.0301(5) Uani 1 1 d . . . . .
H4A H 0.677583 0.509143 0.666237 0.045 Uiso 1 1 calc R U . . .
H4B H 0.671540 0.400917 0.653277 0.045 Uiso 1 1 calc R U . . .
H4C H 0.643118 0.453997 0.684057 0.045 Uiso 1 1 calc R U . . .
C5 C 0.59418(7) 0.3699(2) 0.46008(12) 0.0434(7) Uani 1 1 d . . . . .
H5A H 0.570830 0.396204 0.470214 0.052 Uiso 1 1 calc R U . . .
H5B H 0.585454 0.312148 0.438497 0.052 Uiso 1 1 calc R U . . .
C6 C 0.60863(7) 0.4373(2) 0.42387(11) 0.0385(6) Uani 1 1 d . . . . .
C7 C 0.59118(8) 0.4438(3) 0.36557(12) 0.0515(9) Uani 1 1 d . . . . .
C8 C 0.60516(8) 0.5132(3) 0.33701(11) 0.0503(9) Uani 1 1 d . . . . .
C9 C 0.63543(8) 0.5739(2) 0.36520(11) 0.0399(6) Uani 1 1 d . . . . .
C10 C 0.65050(7) 0.56118(19) 0.42345(10) 0.0323(5) Uani 1 1 d . . . . .
H10 H 0.670988 0.601771 0.443939 0.039 Uiso 1 1 calc R U . . .
C11 C 0.55875(9) 0.3769(4) 0.33508(15) 0.0821(15) Uani 1 1 d . . . . .
H11A H 0.567475 0.313496 0.346156 0.123 Uiso 1 1 calc R U . . .
H11B H 0.553745 0.383864 0.293965 0.123 Uiso 1 1 calc R U . . .
H11C H 0.534044 0.389905 0.345377 0.123 Uiso 1 1 calc R U . . .
C12 C 0.54844(17) 0.5487(4) 0.2659(2) 0.0379(12) Uani 0.5 1 d . . P B 1
H12A H 0.546814 0.611045 0.280653 0.057 Uiso 0.5 1 calc R U P B 1
H12B H 0.533866 0.505476 0.283626 0.057 Uiso 0.5 1 calc R U P B 1
H12C H 0.536458 0.548335 0.224701 0.057 Uiso 0.5 1 calc R U P B 1
C12B C 0.55949(16) 0.6010(4) 0.2572(2) 0.0381(12) Uani 0.5 1 d . . P B 2
H12D H 0.538984 0.599919 0.277597 0.057 Uiso 0.5 1 calc R U P B 2
H12E H 0.546672 0.593354 0.216477 0.057 Uiso 0.5 1 calc R U P B 2
H12F H 0.573707 0.660294 0.263980 0.057 Uiso 0.5 1 calc R U P B 2
C13 C 0.65186(10) 0.6468(2) 0.33466(11) 0.0494(8) Uani 1 1 d . . . . .
H13A H 0.664621 0.617374 0.308280 0.074 Uiso 1 1 calc R U . . .
H13B H 0.671726 0.683894 0.362281 0.074 Uiso 1 1 calc R U . . .
H13C H 0.629962 0.686722 0.313426 0.074 Uiso 1 1 calc R U . . .
C14 C 0.71055(10) 0.11655(18) 0.52572(13) 0.0446(7) Uani 1 1 d . . . . .
H14A H 0.691648 0.122073 0.487746 0.067 Uiso 1 1 calc R U . . .
H14B H 0.697831 0.082582 0.550511 0.067 Uiso 1 1 calc R U . . .
H14C H 0.734530 0.083202 0.523225 0.067 Uiso 1 1 calc R U . . .
C15 C 0.79075(10) 0.10539(19) 0.64091(13) 0.0478(7) Uani 1 1 d . . . . .
H15A H 0.796736 0.144020 0.675058 0.072 Uiso 1 1 calc R U . . .
H15B H 0.811497 0.057857 0.645394 0.072 Uiso 1 1 calc R U . . .
H15C H 0.764560 0.075768 0.635292 0.072 Uiso 1 1 calc R U . . .
C16 C 0.81488(7) 0.34091(18) 0.63817(11) 0.0336(5) Uani 1 1 d . . . . .
H16A H 0.815692 0.403101 0.654235 0.050 Uiso 1 1 calc R U . . .
H16B H 0.832371 0.338466 0.613150 0.050 Uiso 1 1 calc R U . . .
H16C H 0.824132 0.295962 0.668951 0.050 Uiso 1 1 calc R U . . .
C17 C 0.60563(6) 0.80465(15) 0.41531(9) 0.0242(4) Uani 1 1 d . . . . .
H17A H 0.588166 0.858666 0.404159 0.036 Uiso 1 1 calc R U . . .
H17B H 0.589147 0.749121 0.413313 0.036 Uiso 1 1 calc R U . . .
H17C H 0.622420 0.797957 0.389536 0.036 Uiso 1 1 calc R U . . .
C18 C 0.68984(6) 0.91995(15) 0.41852(10) 0.0251(4) Uani 1 1 d . . . . .
H18A H 0.708163 0.962297 0.444610 0.038 Uiso 1 1 calc R U . . .
H18B H 0.662457 0.944397 0.409344 0.038 Uiso 1 1 calc R U . . .
H18C H 0.697965 0.913882 0.383592 0.038 Uiso 1 1 calc R U . . .
C19 C 0.74139(6) 0.85308(16) 0.55852(10) 0.0263(4) Uani 1 1 d . . . . .
H19A H 0.747787 0.899409 0.533309 0.039 Uiso 1 1 calc R U . . .
H19B H 0.753895 0.794079 0.553770 0.039 Uiso 1 1 calc R U . . .
H19C H 0.751657 0.873654 0.598014 0.039 Uiso 1 1 calc R U . . .
C20 C 0.52816(7) 1.11733(17) 0.59168(11) 0.0325(5) Uani 1 1 d . . . . .
H20A H 0.502842 1.086739 0.572240 0.049 Uiso 1 1 calc R U . . .
H20B H 0.543039 1.131173 0.564205 0.049 Uiso 1 1 calc R U . . .
H20C H 0.522539 1.174927 0.608961 0.049 Uiso 1 1 calc R U . . .
C21 C 0.57731(19) 1.2412(4) 0.6908(3) 0.0454(13) Uani 0.5 1 d . . P A 1
H21A H 0.573897 1.235056 0.649914 0.068 Uiso 0.5 1 calc R U P A 1
H21B H 0.605856 1.236406 0.711359 0.068 Uiso 0.5 1 calc R U P A 1
H21C H 0.567049 1.301346 0.698485 0.068 Uiso 0.5 1 calc R U P A 1
C21B C 0.51010(17) 1.1653(4) 0.7165(3) 0.0527(16) Uani 0.5 1 d . . P A -2
H21D H 0.491523 1.143767 0.680875 0.079 Uiso 0.5 1 calc R U P A -2
H21E H 0.504474 1.230178 0.722731 0.079 Uiso 0.5 1 calc R U P A -2
H21F H 0.506673 1.127814 0.748068 0.079 Uiso 0.5 1 calc R U P A -2
C22 C 0.59827(10) 1.0464(2) 0.79760(11) 0.0468(7) Uani 1 1 d . . . . .
H22A H 0.612785 0.994947 0.820347 0.070 Uiso 1 1 calc R U . . .
H22B H 0.573984 1.059680 0.808943 0.070 Uiso 1 1 calc R U . . .
H22C H 0.615484 1.101225 0.803826 0.070 Uiso 1 1 calc R U . . .
C25 C 0.65287(8) 0.27562(18) 0.50129(12) 0.0370(6) Uani 1 1 d . . . . .
H25A H 0.653240 0.278902 0.461179 0.044 Uiso 1 1 calc R U . . .
H25B H 0.641995 0.214529 0.507446 0.044 Uiso 1 1 calc R U . . .
C26 C 0.69502(7) 0.28469(16) 0.53939(10) 0.0301(5) Uani 1 1 d . . . . .
C27 C 0.72231(8) 0.21161(16) 0.54984(11) 0.0328(5) Uani 1 1 d . . . . .
C28 C 0.76110(8) 0.22996(17) 0.58276(10) 0.0319(5) Uani 1 1 d . . . . .
C29 C 0.77263(7) 0.31823(16) 0.60470(10) 0.0280(5) Uani 1 1 d . . . . .
C30 C 0.74312(7) 0.38484(15) 0.59263(10) 0.0262(4) Uani 1 1 d . . . . .
H30 H 0.749875 0.444972 0.607846 0.031 Uiso 1 1 calc R U . . .
C41 C 0.58786(6) 0.58792(16) 0.64133(9) 0.0253(4) Uani 1 1 d . . . . .
H41A H 0.566652 0.540143 0.634771 0.030 Uiso 1 1 calc R U . . .
H41B H 0.605689 0.579897 0.680375 0.030 Uiso 1 1 calc R U . . .
C42 C 0.53345(6) 0.68543(17) 0.58487(9) 0.0259(4) Uani 1 1 d . . . . .
H42A H 0.510168 0.655966 0.593545 0.031 Uiso 1 1 calc R U . . .
H42B H 0.539228 0.650894 0.553282 0.031 Uiso 1 1 calc R U . . .
C43 C 0.52338(6) 0.78499(17) 0.56707(9) 0.0260(4) Uani 1 1 d . . . . .
H43A H 0.502341 0.786748 0.530197 0.031 Uiso 1 1 calc R U . . .
H43B H 0.512963 0.816793 0.595655 0.031 Uiso 1 1 calc R U . . .
C44 C 0.55552(7) 0.69715(18) 0.68759(9) 0.0292(5) Uani 1 1 d . . . . .
H44A H 0.540556 0.755332 0.683613 0.044 Uiso 1 1 calc R U . . .
H44B H 0.578952 0.700447 0.721022 0.044 Uiso 1 1 calc R U . . .
H44C H 0.538181 0.646071 0.692130 0.044 Uiso 1 1 calc R U . . .
C45 C 0.57069(6) 0.80441(17) 0.51032(9) 0.0239(4) Uani 1 1 d . . . . .
H45A H 0.556243 0.843426 0.477841 0.029 Uiso 1 1 calc R U . . .
H45B H 0.562747 0.739317 0.501015 0.029 Uiso 1 1 calc R U . . .
C46 C 0.61534(6) 0.81464(14) 0.52021(8) 0.0194(4) Uani 1 1 d . . . . .
C47 C 0.63178(6) 0.81714(13) 0.47469(9) 0.0193(4) Uani 1 1 d . . . . .
C48 C 0.67313(6) 0.83079(13) 0.48792(9) 0.0195(4) Uani 1 1 d . . . . .
C49 C 0.69677(6) 0.84099(14) 0.54394(9) 0.0212(4) Uani 1 1 d . . . . .
C50 C 0.67748(6) 0.83360(15) 0.58565(9) 0.0219(4) Uani 1 1 d . . . . .
H50 H 0.693078 0.838148 0.624178 0.026 Uiso 1 1 calc R U . . .
C65 C 0.55525(7) 0.93362(16) 0.56343(9) 0.0270(5) Uani 1 1 d . . . . .
H65A H 0.527328 0.950860 0.542969 0.032 Uiso 1 1 calc R U . . .
H65B H 0.573319 0.963364 0.543928 0.032 Uiso 1 1 calc R U . . .
C66 C 0.56514(6) 0.96801(16) 0.62387(9) 0.0230(4) Uani 1 1 d . . . . .
C67 C 0.55282(6) 1.05468(16) 0.63711(10) 0.0254(4) Uani 1 1 d . . . . .
C68 C 0.56431(7) 1.07985(17) 0.69406(11) 0.0306(5) Uani 1 1 d . . . . .
C69 C 0.58687(7) 1.02068(17) 0.73598(10) 0.0311(5) Uani 1 1 d . . . . .
C70 C 0.59830(7) 0.93763(17) 0.71815(9) 0.0275(5) Uani 1 1 d . . . . .
H70 H 0.614264 0.896998 0.745844 0.033 Uiso 1 1 calc R U . . .
Cl3 Cl 0.51738(2) 0.60094(4) 0.41801(3) 0.03498(13) Uani 1 1 d D . . . .
O31 O 0.49228(6) 0.65231(16) 0.44450(9) 0.0508(5) Uani 1 1 d D U . . .
O32 O 0.55676(5) 0.58974(15) 0.45504(8) 0.0466(5) Uani 1 1 d D U . . .
O33 O 0.50057(8) 0.51833(18) 0.39131(15) 0.0712(11) Uani 0.869(4) 1 d D U P C 1
O33B O 0.5057(5) 0.5173(11) 0.4484(9) 0.068(4) Uani 0.131(4) 1 d D U P C 2
O34 O 0.52206(9) 0.66133(19) 0.37198(11) 0.0571(8) Uani 0.869(4) 1 d D U P C 1
O34B O 0.5046(6) 0.5924(18) 0.3605(6) 0.081(5) Uani 0.131(4) 1 d D U P C 2
Cl4 Cl 0.57705(2) 1.08471(4) 0.43260(3) 0.03615(14) Uani 1 1 d D . . . .
O41 O 0.54627(7) 1.01940(18) 0.41009(13) 0.0741(8) Uani 1 1 d D U . . .
O42 O 0.61207(18) 1.0244(4) 0.4638(5) 0.078(3) Uani 0.507(13) 1 d D U P D 1
O42B O 0.61382(14) 1.0546(5) 0.4323(4) 0.055(2) Uani 0.493(13) 1 d D U P D 2
O43 O 0.5676(5) 1.1332(16) 0.4771(7) 0.047(3) Uani 0.507(13) 1 d D U P D 1
O43B O 0.5758(6) 1.1267(15) 0.4840(6) 0.046(3) Uani 0.493(13) 1 d D U P D 2
O44 O 0.5922(3) 1.1385(5) 0.3958(3) 0.075(3) Uani 0.507(13) 1 d D U P D 1
O44B O 0.5639(3) 1.1623(3) 0.3912(2) 0.058(2) Uani 0.493(13) 1 d D U P D 2

loop_
_atom_site_aniso_label
_atom_site_aniso_U_11
_atom_site_aniso_U_22
_atom_site_aniso_U_33
_atom_site_aniso_U_23
_atom_site_aniso_U_13
_atom_site_aniso_U_12
Br1 0.01948(9) 0.02321(10) 0.02982(11) -0.00300(8) 0.00814(8) -0.00400(8)
Br2 0.02490(10) 0.04551(14) 0.01723(10) -0.00002(9) -0.00013(8) 0.00992(9)
Co1 0.01835(13) 0.02823(15) 0.02528(15) -0.00830(12) 0.00894(11) -0.00667(11)
Co2 0.01641(12) 0.03162(15) 0.01389(13) 0.00145(11) 0.00410(10) 0.00278(11)
O5 0.0425(11) 0.109(2) 0.0244(10) -0.0235(11) -0.0017(8) 0.0266(12)
O6 0.0602(12) 0.0366(10) 0.0396(11) -0.0027(8) 0.0227(9) 0.0177(9)
O7 0.0289(8) 0.0202(7) 0.0302(8) -0.0004(6) 0.0198(7) 0.0000(6)
O8 0.050(6) 0.018(4) 0.030(3) -0.001(3) 0.017(3) 0.004(3)
O8B 0.034(3) 0.025(5) 0.046(5) 0.011(3) 0.014(3) 0.004(3)
N1 0.0220(8) 0.0286(9) 0.0279(10) -0.0058(8) 0.0111(7) -0.0061(7)
N2 0.0272(10) 0.0403(12) 0.0417(12) -0.0210(10) 0.0189(9) -0.0138(9)
N3 0.0188(8) 0.0444(12) 0.0278(10) -0.0135(9) 0.0059(7) -0.0007(8)
N4 0.0270(9) 0.0241(9) 0.0295(10) -0.0061(8) 0.0126(8) -0.0068(7)
N41 0.0196(8) 0.0359(10) 0.0168(8) 0.0050(7) 0.0085(7) 0.0031(7)
N42 0.0163(7) 0.0325(9) 0.0169(8) 0.0022(7) 0.0055(6) -0.0003(7)
N43 0.0174(8) 0.0287(9) 0.0171(8) 0.0002(7) 0.0050(6) -0.0006(7)
N44 0.0212(8) 0.0323(10) 0.0179(8) 0.0032(7) 0.0050(7) 0.0044(7)
C1 0.0219(9) 0.0330(11) 0.0164(10) -0.0001(8) 0.0066(8) -0.0006(8)
C2 0.0362(13) 0.0415(14) 0.0468(15) -0.0203(12) 0.0271(12) -0.0200(11)
C3 0.0433(14) 0.0405(14) 0.0581(18) -0.0251(13) 0.0346(13) -0.0260(12)
C4 0.0331(12) 0.0293(11) 0.0304(12) 0.0046(9) 0.0129(10) 0.0012(9)
C5 0.0230(11) 0.0590(17) 0.0506(17) -0.0323(14) 0.0142(11) -0.0166(11)
C6 0.0191(10) 0.0602(17) 0.0369(14) -0.0250(13) 0.0089(10) -0.0035(11)
C7 0.0229(11) 0.099(3) 0.0335(14) -0.0357(16) 0.0095(11) -0.0033(14)
C8 0.0270(12) 0.094(2) 0.0266(13) -0.0254(15) 0.0022(10) 0.0191(14)
C9 0.0304(12) 0.0621(17) 0.0259(12) -0.0085(12) 0.0059(10) 0.0180(12)
C10 0.0225(10) 0.0465(14) 0.0272(12) -0.0074(10) 0.0062(9) 0.0059(10)
C11 0.0371(16) 0.166(4) 0.0448(19) -0.060(2) 0.0134(14) -0.036(2)
C12 0.039(3) 0.046(3) 0.025(3) 0.008(2) 0.003(2) 0.003(2)
C12B 0.035(3) 0.042(3) 0.031(3) 0.004(2) -0.003(2) 0.003(2)
C13 0.0581(18) 0.066(2) 0.0248(13) 0.0013(13) 0.0123(12) 0.0264(15)
C14 0.0677(19) 0.0300(13) 0.0416(16) -0.0157(11) 0.0242(14) -0.0058(13)
C15 0.070(2) 0.0309(13) 0.0417(16) -0.0016(12) 0.0140(15) 0.0102(13)
C16 0.0342(12) 0.0367(13) 0.0292(12) 0.0033(10) 0.0082(10) 0.0038(10)
C17 0.0278(10) 0.0278(11) 0.0179(10) -0.0035(8) 0.0081(8) -0.0057(8)
C18 0.0239(10) 0.0266(10) 0.0287(11) 0.0042(9) 0.0134(9) -0.0024(8)
C19 0.0173(9) 0.0270(11) 0.0348(12) -0.0009(9) 0.0081(9) -0.0021(8)
C20 0.0287(11) 0.0355(13) 0.0318(13) 0.0096(10) 0.0062(10) 0.0067(10)
C21 0.057(4) 0.033(3) 0.045(3) -0.013(2) 0.012(3) 0.002(2)
C21B 0.037(3) 0.043(3) 0.088(5) 0.002(3) 0.035(3) 0.010(2)
C22 0.0605(18) 0.0486(16) 0.0251(13) -0.0062(12) 0.0020(12) 0.0214(14)
C25 0.0346(12) 0.0355(13) 0.0463(15) -0.0199(11) 0.0203(11) -0.0149(10)
C26 0.0358(12) 0.0291(11) 0.0319(12) -0.0088(10) 0.0200(10) -0.0098(9)
C27 0.0492(14) 0.0263(11) 0.0297(12) -0.0083(10) 0.0223(11) -0.0041(10)
C28 0.0466(14) 0.0304(12) 0.0248(11) -0.0020(9) 0.0200(11) 0.0046(10)
C29 0.0324(11) 0.0314(12) 0.0235(11) 0.0012(9) 0.0135(9) -0.0002(9)
C30 0.0301(11) 0.0244(10) 0.0258(11) -0.0014(9) 0.0106(9) -0.0048(9)
C41 0.0238(10) 0.0336(12) 0.0205(10) 0.0043(9) 0.0098(8) 0.0020(8)
C42 0.0178(9) 0.0403(13) 0.0203(10) 0.0045(9) 0.0065(8) -0.0025(8)
C43 0.0148(9) 0.0419(13) 0.0216(10) 0.0056(9) 0.0060(8) 0.0013(8)
C44 0.0274(11) 0.0434(13) 0.0212(11) 0.0040(10) 0.0141(9) 0.0044(10)
C45 0.0165(9) 0.0399(12) 0.0146(9) 0.0020(9) 0.0032(7) -0.0038(8)
C46 0.0168(8) 0.0234(10) 0.0175(9) -0.0002(7) 0.0039(7) -0.0031(7)
C47 0.0232(9) 0.0170(9) 0.0186(9) -0.0003(7) 0.0072(8) -0.0022(7)
C48 0.0231(9) 0.0156(8) 0.0230(10) -0.0015(7) 0.0118(8) -0.0015(7)
C49 0.0179(9) 0.0173(9) 0.0291(11) -0.0007(8) 0.0079(8) -0.0014(7)
C50 0.0172(9) 0.0257(10) 0.0213(10) -0.0012(8) 0.0030(8) -0.0009(8)
C65 0.0237(10) 0.0363(12) 0.0197(10) 0.0057(9) 0.0043(8) 0.0054(9)
C66 0.0166(9) 0.0340(11) 0.0187(10) 0.0050(8) 0.0053(7) 0.0015(8)
C67 0.0180(9) 0.0315(11) 0.0268(11) 0.0058(9) 0.0068(8) 0.0024(8)
C68 0.0286(11) 0.0312(12) 0.0315(12) 0.0002(10) 0.0075(9) 0.0041(9)
C69 0.0315(12) 0.0363(13) 0.0236(11) -0.0028(10) 0.0048(9) 0.0059(10)
C70 0.0253(10) 0.0363(12) 0.0188(10) 0.0015(9) 0.0026(8) 0.0066(9)
Cl3 0.0243(2) 0.0348(3) 0.0404(3) -0.0104(3) 0.0003(2) -0.0082(2)
O31 0.0277(9) 0.0671(14) 0.0564(13) -0.0070(11) 0.0100(9) 0.0016(9)
O32 0.0283(9) 0.0631(13) 0.0408(11) -0.0118(10) -0.0026(8) 0.0060(9)
O33 0.0485(15) 0.0362(14) 0.109(3) -0.0230(15) -0.0104(16) -0.0167(11)
O33B 0.030(6) 0.055(7) 0.109(9) 0.008(8) 0.001(7) -0.013(6)
O34 0.0698(18) 0.0567(17) 0.0464(15) 0.0123(12) 0.0192(13) -0.0028(14)
O34B 0.064(8) 0.089(9) 0.078(9) -0.029(8) 0.004(7) 0.003(8)
Cl4 0.0384(3) 0.0287(3) 0.0496(4) -0.0133(3) 0.0257(3) -0.0142(2)
O41 0.0557(14) 0.0624(15) 0.104(2) -0.0338(15) 0.0229(14) -0.0360(12)
O42 0.052(3) 0.043(3) 0.147(8) -0.008(4) 0.040(4) 0.016(2)
O42B 0.031(2) 0.055(4) 0.090(5) -0.033(4) 0.032(3) -0.005(2)
O43 0.033(6) 0.051(4) 0.067(6) -0.016(4) 0.030(4) 0.006(4)
O43B 0.042(7) 0.053(7) 0.051(4) -0.020(4) 0.029(4) -0.020(5)
O44 0.115(7) 0.066(4) 0.068(4) -0.027(3) 0.067(4) -0.054(5)
O44B 0.084(5) 0.049(3) 0.040(3) 0.004(2) 0.018(3) -0.010(3)

loop_
_atom_type_symbol
_atom_type_description
_atom_type_scat_dispersion_real
_atom_type_scat_dispersion_imag
_atom_type_scat_source
Br Br -0.2901 2.4595 'International Tables Vol C Tables 4.2.6.8 and 6.1.1.4'
C C 0.0033 0.0016 'International Tables Vol C Tables 4.2.6.8 and 6.1.1.4'
Cl Cl 0.1484 0.1585 'International Tables Vol C Tables 4.2.6.8 and 6.1.1.4'
Co Co 0.3494 0.9721 'International Tables Vol C Tables 4.2.6.8 and 6.1.1.4'
H H 0.0000 0.0000 'International Tables Vol C Tables 4.2.6.8 and 6.1.1.4'
N N 0.0061 0.0033 'International Tables Vol C Tables 4.2.6.8 and 6.1.1.4'
O O 0.0106 0.0060 'International Tables Vol C Tables 4.2.6.8 and 6.1.1.4'

loop_
_exptl_crystal_face_index_h
_exptl_crystal_face_index_k
_exptl_crystal_face_index_l
_exptl_crystal_face_perp_dist
-3.00 0.00 1.00 0.1040
-2.00 1.00 2.00 0.1410
-2.00 -1.00 0.00 0.1140
-2.00 2.00 1.00 0.1480
0.00 0.00 1.00 0.0380
0.00 0.00 -1.00 0.0020
2.00 -1.00 -2.00 0.1200
2.00 1.00 0.00 0.0790
2.00 -2.00 -1.00 0.1430
3.00 0.00 -1.00 0.1450

loop_
_geom_angle_atom_site_label_1
_geom_angle_atom_site_label_2
_geom_angle_atom_site_label_3
_geom_angle
_geom_angle_site_symmetry_1
_geom_angle_site_symmetry_3
_geom_angle_publ_flag
N1 Co1 Br1 99.23(5) . . ?
N1 Co1 N2 82.37(7) . . ?
N2 Co1 Br1 178.05(5) . . ?
N3 Co1 Br1 102.20(6) . . ?
N3 Co1 N1 123.82(7) . . ?
N3 Co1 N2 77.71(9) . . ?
N3 Co1 N4 116.10(8) . . ?
N4 Co1 Br1 100.10(5) . . ?
N4 Co1 N1 110.15(7) . . ?
N4 Co1 N2 78.26(8) . . ?
N41 Co2 Br2 97.94(5) . . ?
N41 Co2 N42 81.55(7) . . ?
N42 Co2 Br2 177.45(5) . . ?
N43 Co2 Br2 101.02(5) . . ?
N43 Co2 N41 127.23(7) . . ?
N43 Co2 N42 77.42(6) . . ?
N44 Co2 Br2 104.39(5) . . ?
N44 Co2 N41 109.97(7) . . ?
N44 Co2 N42 78.11(7) . . ?
N44 Co2 N43 112.07(7) . . ?
C8 O5 C12 108.7(3) . . ?
C8 O5 C12B 116.1(3) . . ?
C28 O6 C15 113.3(2) . . ?
C48 O7 C18 112.61(15) . . ?
C21 O8 C68 116.3(11) . . ?
C68 O8B C21B 121.9(12) . . ?
C1 N1 Co1 109.50(13) . . ?
C2 N1 Co1 108.31(13) . . ?
C2 N1 C1 110.29(18) . . ?
C2 N1 C4 111.1(2) . . ?
C4 N1 Co1 106.66(13) . . ?
C4 N1 C1 110.85(17) . . ?
C3 N2 Co1 105.96(14) . . ?
C3 N2 C25 111.0(2) . . ?
C5 N2 Co1 108.78(17) . . ?
C5 N2 C3 112.6(2) . . ?
C5 N2 C25 110.3(2) . . ?
C25 N2 Co1 107.96(13) . . ?
C6 N3 Co1 118.00(19) . . ?
C10 N3 Co1 123.31(16) . . ?
C10 N3 C6 118.6(2) . . ?
C26 N4 Co1 117.72(16) . . ?
C30 N4 Co1 123.25(15) . . ?
C30 N4 C26 119.0(2) . . ?
C41 N41 Co2 114.92(12) . . ?
C42 N41 Co2 110.18(13) . . ?
C42 N41 C41 110.40(18) . . ?
C44 N41 Co2 104.65(14) . . ?
C44 N41 C41 107.45(17) . . ?
C44 N41 C42 108.91(16) . . ?
C43 N42 Co2 107.08(12) . . ?
C43 N42 C45 112.26(17) . . ?
C45 N42 Co2 107.77(12) . . ?
C65 N42 Co2 107.75(13) . . ?
C65 N42 C43 111.23(17) . . ?
C65 N42 C45 110.53(17) . . ?
C46 N43 Co2 116.14(13) . . ?
C46 N43 C50 118.75(17) . . ?
C50 N43 Co2 124.75(14) . . ?
C66 N44 Co2 117.22(15) . . ?
C66 N44 C70 118.8(2) . . ?
C70 N44 Co2 123.82(15) . . ?
N1 C1 H1A 108.8 . . ?
N1 C1 H1B 108.8 . . ?
N1 C1 C41 113.91(18) . . ?
H1A C1 H1B 107.7 . . ?
C41 C1 H1A 108.8 . . ?
C41 C1 H1B 108.8 . . ?
N1 C2 H2A 109.6 . . ?
N1 C2 H2B 109.6 . . ?
N1 C2 C3 110.41(19) . . ?
H2A C2 H2B 108.1 . . ?
C3 C2 H2A 109.6 . . ?
C3 C2 H2B 109.6 . . ?
N2 C3 C2 109.7(2) . . ?
N2 C3 H3A 109.7 . . ?
N2 C3 H3B 109.7 . . ?
C2 C3 H3A 109.7 . . ?
C2 C3 H3B 109.7 . . ?
H3A C3 H3B 108.2 . . ?
N1 C4 H4A 109.5 . . ?
N1 C4 H4B 109.5 . . ?
N1 C4 H4C 109.5 . . ?
H4A C4 H4B 109.5 . . ?
H4A C4 H4C 109.5 . . ?
H4B C4 H4C 109.5 . . ?
N2 C5 H5A 109.6 . . ?
N2 C5 H5B 109.6 . . ?
N2 C5 C6 110.39(19) . . ?
H5A C5 H5B 108.1 . . ?
C6 C5 H5A 109.6 . . ?
C6 C5 H5B 109.6 . . ?
N3 C6 C5 115.1(2) . . ?
N3 C6 C7 122.6(3) . . ?
C7 C6 C5 122.2(2) . . ?
C6 C7 C11 120.8(3) . . ?
C8 C7 C6 117.1(3) . . ?
C8 C7 C11 122.1(3) . . ?
O5 C8 C7 119.6(3) . . ?
O5 C8 C9 118.5(3) . . ?
C7 C8 C9 121.8(3) . . ?
C8 C9 C13 122.4(3) . . ?
C10 C9 C8 116.1(3) . . ?
C10 C9 C13 121.5(3) . . ?
N3 C10 C9 123.8(2) . . ?
N3 C10 H10 118.1 . . ?
C9 C10 H10 118.1 . . ?
C7 C11 H11A 109.5 . . ?
C7 C11 H11B 109.5 . . ?
C7 C11 H11C 109.5 . . ?
H11A C11 H11B 109.5 . . ?
H11A C11 H11C 109.5 . . ?
H11B C11 H11C 109.5 . . ?
O5 C12 H12A 109.5 . . ?
O5 C12 H12B 109.5 . . ?
O5 C12 H12C 109.5 . . ?
H12A C12 H12B 109.5 . . ?
H12A C12 H12C 109.5 . . ?
H12B C12 H12C 109.5 . . ?
O5 C12B H12D 109.5 . . ?
O5 C12B H12E 109.5 . . ?
O5 C12B H12F 109.5 . . ?
H12D C12B H12E 109.5 . . ?
H12D C12B H12F 109.5 . . ?
H12E C12B H12F 109.5 . . ?
C9 C13 H13A 109.5 . . ?
C9 C13 H13B 109.5 . . ?
C9 C13 H13C 109.5 . . ?
H13A C13 H13B 109.5 . . ?
H13A C13 H13C 109.5 . . ?
H13B C13 H13C 109.5 . . ?
H14A C14 H14B 109.5 . . ?
H14A C14 H14C 109.5 . . ?
H14B C14 H14C 109.5 . . ?
C27 C14 H14A 109.5 . . ?
C27 C14 H14B 109.5 . . ?
C27 C14 H14C 109.5 . . ?
O6 C15 H15A 109.5 . . ?
O6 C15 H15B 109.5 . . ?
O6 C15 H15C 109.5 . . ?
H15A C15 H15B 109.5 . . ?
H15A C15 H15C 109.5 . . ?
H15B C15 H15C 109.5 . . ?
H16A C16 H16B 109.5 . . ?
H16A C16 H16C 109.5 . . ?
H16B C16 H16C 109.5 . . ?
C29 C16 H16A 109.5 . . ?
C29 C16 H16B 109.5 . . ?
C29 C16 H16C 109.5 . . ?
H17A C17 H17B 109.5 . . ?
H17A C17 H17C 109.5 . . ?
H17B C17 H17C 109.5 . . ?
C47 C17 H17A 109.5 . . ?
C47 C17 H17B 109.5 . . ?
C47 C17 H17C 109.5 . . ?
O7 C18 H18A 109.5 . . ?
O7 C18 H18B 109.5 . . ?
O7 C18 H18C 109.5 . . ?
H18A C18 H18B 109.5 . . ?
H18A C18 H18C 109.5 . . ?
H18B C18 H18C 109.5 . . ?
H19A C19 H19B 109.5 . . ?
H19A C19 H19C 109.5 . . ?
H19B C19 H19C 109.5 . . ?
C49 C19 H19A 109.5 . . ?
C49 C19 H19B 109.5 . . ?
C49 C19 H19C 109.5 . . ?
H20A C20 H20B 109.5 . . ?
H20A C20 H20C 109.5 . . ?
H20B C20 H20C 109.5 . . ?
C67 C20 H20A 109.5 . . ?
C67 C20 H20B 109.5 . . ?
C67 C20 H20C 109.5 . . ?
O8 C21 H21A 109.5 . . ?
O8 C21 H21B 109.5 . . ?
O8 C21 H21C 109.5 . . ?
H21A C21 H21B 109.5 . . ?
H21A C21 H21C 109.5 . . ?
H21B C21 H21C 109.5 . . ?
O8B C21B H21D 109.5 . . ?
O8B C21B H21E 109.5 . . ?
O8B C21B H21F 109.5 . . ?
H21D C21B H21E 109.5 . . ?
H21D C21B H21F 109.5 . . ?
H21E C21B H21F 109.5 . . ?
H22A C22 H22B 109.5 . . ?
H22A C22 H22C 109.5 . . ?
H22B C22 H22C 109.5 . . ?
C69 C22 H22A 109.5 . . ?
C69 C22 H22B 109.5 . . ?
C69 C22 H22C 109.5 . . ?
N2 C25 H25A 109.3 . . ?
N2 C25 H25B 109.3 . . ?
N2 C25 C26 111.78(19) . . ?
H25A C25 H25B 107.9 . . ?
C26 C25 H25A 109.3 . . ?
C26 C25 H25B 109.3 . . ?
N4 C26 C25 115.2(2) . . ?
N4 C26 C27 122.0(2) . . ?
C27 C26 C25 122.7(2) . . ?
C26 C27 C14 121.7(2) . . ?
C28 C27 C14 120.9(2) . . ?
C28 C27 C26 117.4(2) . . ?
O6 C28 C27 120.2(2) . . ?
O6 C28 C29 118.1(2) . . ?
C27 C28 C29 121.6(2) . . ?
C28 C29 C16 122.6(2) . . ?
C30 C29 C16 121.2(2) . . ?
C30 C29 C28 116.2(2) . . ?
N4 C30 C29 123.9(2) . . ?
N4 C30 H30 118.1 . . ?
C29 C30 H30 118.1 . . ?
N41 C41 C1 111.51(17) . . ?
N41 C41 H41A 109.3 . . ?
N41 C41 H41B 109.3 . . ?
C1 C41 H41A 109.3 . . ?
C1 C41 H41B 109.3 . . ?
H41A C41 H41B 108.0 . . ?
N41 C42 H42A 109.6 . . ?
N41 C42 H42B 109.6 . . ?
N41 C42 C43 110.37(18) . . ?
H42A C42 H42B 108.1 . . ?
C43 C42 H42A 109.6 . . ?
C43 C42 H42B 109.6 . . ?
N42 C43 C42 109.57(17) . . ?
N42 C43 H43A 109.8 . . ?
N42 C43 H43B 109.8 . . ?
C42 C43 H43A 109.8 . . ?
C42 C43 H43B 109.8 . . ?
H43A C43 H43B 108.2 . . ?
N41 C44 H44A 109.5 . . ?
N41 C44 H44B 109.5 . . ?
N41 C44 H44C 109.5 . . ?
H44A C44 H44B 109.5 . . ?
H44A C44 H44C 109.5 . . ?
H44B C44 H44C 109.5 . . ?
N42 C45 H45A 109.7 . . ?
N42 C45 H45B 109.7 . . ?
N42 C45 C46 109.73(16) . . ?
H45A C45 H45B 108.2 . . ?
C46 C45 H45A 109.7 . . ?
C46 C45 H45B 109.7 . . ?
N43 C46 C45 116.41(17) . . ?
N43 C46 C47 122.87(18) . . ?
C47 C46 C45 120.71(18) . . ?
C46 C47 C17 120.37(18) . . ?
C46 C47 C48 116.54(18) . . ?
C48 C47 C17 123.09(18) . . ?
O7 C48 C47 119.15(18) . . ?
O7 C48 C49 119.19(18) . . ?
C47 C48 C49 121.62(18) . . ?
C48 C49 C19 121.84(19) . . ?
C50 C49 C19 121.3(2) . . ?
C50 C49 C48 116.73(18) . . ?
N43 C50 C49 123.36(19) . . ?
N43 C50 H50 118.3 . . ?
C49 C50 H50 118.3 . . ?
N42 C65 H65A 109.5 . . ?
N42 C65 H65B 109.5 . . ?
N42 C65 C66 110.87(18) . . ?
H65A C65 H65B 108.1 . . ?
C66 C65 H65A 109.5 . . ?
C66 C65 H65B 109.5 . . ?
N44 C66 C65 115.45(19) . . ?
N44 C66 C67 122.7(2) . . ?
C67 C66 C65 121.79(19) . . ?
C66 C67 C20 121.2(2) . . ?
C68 C67 C20 122.0(2) . . ?
C68 C67 C66 116.8(2) . . ?
O8B C68 C67 123.1(8) . . ?
O8B C68 C69 115.0(8) . . ?
C67 C68 O8 118.4(7) . . ?
C67 C68 C69 121.5(2) . . ?
C69 C68 O8 119.8(7) . . ?
C68 C69 C22 121.7(2) . . ?
C70 C69 C22 121.4(2) . . ?
C70 C69 C68 117.0(2) . . ?
N44 C70 C69 123.2(2) . . ?
N44 C70 H70 118.4 . . ?
C69 C70 H70 118.4 . . ?
O31 Cl3 O33B 84.8(8) . . ?
O31 Cl3 O34 104.71(15) . . ?
O32 Cl3 O31 111.58(12) . . ?
O32 Cl3 O33B 86.5(6) . . ?
O32 Cl3 O34 105.24(15) . . ?
O33 Cl3 O31 115.19(16) . . ?
O33 Cl3 O32 113.46(15) . . ?
O33 Cl3 O34 105.53(19) . . ?
O34B Cl3 O31 117.2(9) . . ?
O34B Cl3 O32 128.7(9) . . ?
O34B Cl3 O33B 112.3(14) . . ?
O41 Cl4 O42 102.8(3) . . ?
O41 Cl4 O44B 100.6(3) . . ?
O42B Cl4 O41 113.1(3) . . ?
O42B Cl4 O43B 114.4(8) . . ?
O42B Cl4 O44B 110.1(4) . . ?
O43 Cl4 O41 108.5(9) . . ?
O43 Cl4 O42 103.0(9) . . ?
O43B Cl4 O41 115.0(9) . . ?
O43B Cl4 O44B 101.8(9) . . ?
O44 Cl4 O41 119.9(3) . . ?
O44 Cl4 O42 104.5(4) . . ?
O44 Cl4 O43 115.7(11) . . ?

loop_
_geom_bond_atom_site_label_1
_geom_bond_atom_site_label_2
_geom_bond_distance
_geom_bond_site_symmetry_2
_geom_bond_publ_flag
Br1 Co1 2.4186(4) . ?
Br2 Co2 2.4486(3) . ?
Co1 N1 2.1381(18) . ?
Co1 N2 2.177(2) . ?
Co1 N3 2.068(2) . ?
Co1 N4 2.069(2) . ?
Co2 N41 2.1265(19) . ?
Co2 N42 2.1688(17) . ?
Co2 N43 2.0580(17) . ?
Co2 N44 2.0488(19) . ?
O5 C8 1.377(3) . ?
O5 C12 1.441(6) . ?
O5 C12B 1.558(6) . ?
O6 C15 1.433(3) . ?
O6 C28 1.379(3) . ?
O7 C18 1.436(3) . ?
O7 C48 1.374(2) . ?
O8 C21 1.388(15) . ?
O8 C68 1.419(15) . ?
O8B C21B 1.459(18) . ?
O8B C68 1.337(17) . ?
N1 C1 1.487(3) . ?
N1 C2 1.484(3) . ?
N1 C4 1.485(3) . ?
N2 C3 1.480(3) . ?
N2 C5 1.473(4) . ?
N2 C25 1.481(3) . ?
N3 C6 1.346(3) . ?
N3 C10 1.341(3) . ?
N4 C26 1.346(3) . ?
N4 C30 1.343(3) . ?
N41 C41 1.492(3) . ?
N41 C42 1.492(3) . ?
N41 C44 1.490(3) . ?
N42 C43 1.476(3) . ?
N42 C45 1.480(3) . ?
N42 C65 1.472(3) . ?
N43 C46 1.344(3) . ?
N43 C50 1.345(2) . ?
N44 C66 1.345(3) . ?
N44 C70 1.347(3) . ?
C1 H1A 0.9900 . ?
C1 H1B 0.9900 . ?
C1 C41 1.529(3) . ?
C2 H2A 0.9900 . ?
C2 H2B 0.9900 . ?
C2 C3 1.518(4) . ?
C3 H3A 0.9900 . ?
C3 H3B 0.9900 . ?
C4 H4A 0.9800 . ?
C4 H4B 0.9800 . ?
C4 H4C 0.9800 . ?
C5 H5A 0.9900 . ?
C5 H5B 0.9900 . ?
C5 C6 1.500(4) . ?
C6 C7 1.391(4) . ?
C7 C8 1.389(5) . ?
C7 C11 1.514(4) . ?
C8 C9 1.395(4) . ?
C9 C10 1.389(3) . ?
C9 C13 1.498(4) . ?
C10 H10 0.9500 . ?
C11 H11A 0.9800 . ?
C11 H11B 0.9800 . ?
C11 H11C 0.9800 . ?
C12 H12A 0.9800 . ?
C12 H12B 0.9800 . ?
C12 H12C 0.9800 . ?
C12B H12D 0.9800 . ?
C12B H12E 0.9800 . ?
C12B H12F 0.9800 . ?
C13 H13A 0.9800 . ?
C13 H13B 0.9800 . ?
C13 H13C 0.9800 . ?
C14 H14A 0.9800 . ?
C14 H14B 0.9800 . ?
C14 H14C 0.9800 . ?
C14 C27 1.508(3) . ?
C15 H15A 0.9800 . ?
C15 H15B 0.9800 . ?
C15 H15C 0.9800 . ?
C16 H16A 0.9800 . ?
C16 H16B 0.9800 . ?
C16 H16C 0.9800 . ?
C16 C29 1.502(3) . ?
C17 H17A 0.9800 . ?
C17 H17B 0.9800 . ?
C17 H17C 0.9800 . ?
C17 C47 1.494(3) . ?
C18 H18A 0.9800 . ?
C18 H18B 0.9800 . ?
C18 H18C 0.9800 . ?
C19 H19A 0.9800 . ?
C19 H19B 0.9800 . ?
C19 H19C 0.9800 . ?
C19 C49 1.500(3) . ?
C20 H20A 0.9800 . ?
C20 H20B 0.9800 . ?
C20 H20C 0.9800 . ?
C20 C67 1.503(3) . ?
C21 H21A 0.9800 . ?
C21 H21B 0.9800 . ?
C21 H21C 0.9800 . ?
C21B H21D 0.9800 . ?
C21B H21E 0.9800 . ?
C21B H21F 0.9800 . ?
C22 H22A 0.9800 . ?
C22 H22B 0.9800 . ?
C22 H22C 0.9800 . ?
C22 C69 1.499(3) . ?
C25 H25A 0.9900 . ?
C25 H25B 0.9900 . ?
C25 C26 1.504(4) . ?
C26 C27 1.395(4) . ?
C27 C28 1.387(4) . ?
C28 C29 1.400(3) . ?
C29 C30 1.377(3) . ?
C30 H30 0.9500 . ?
C41 H41A 0.9900 . ?
C41 H41B 0.9900 . ?
C42 H42A 0.9900 . ?
C42 H42B 0.9900 . ?
C42 C43 1.518(3) . ?
C43 H43A 0.9900 . ?
C43 H43B 0.9900 . ?
C44 H44A 0.9800 . ?
C44 H44B 0.9800 . ?
C44 H44C 0.9800 . ?
C45 H45A 0.9900 . ?
C45 H45B 0.9900 . ?
C45 C46 1.509(3) . ?
C46 C47 1.393(3) . ?
C47 C48 1.395(3) . ?
C48 C49 1.396(3) . ?
C49 C50 1.378(3) . ?
C50 H50 0.9500 . ?
C65 H65A 0.9900 . ?
C65 H65B 0.9900 . ?
C65 C66 1.510(3) . ?
C66 C67 1.393(3) . ?
C67 C68 1.390(3) . ?
C68 C69 1.396(3) . ?
C69 C70 1.376(3) . ?
C70 H70 0.9500 . ?
Cl3 O31 1.435(2) . ?
Cl3 O32 1.4217(18) . ?
Cl3 O33 1.408(2) . ?
Cl3 O33B 1.536(12) . ?
Cl3 O34 1.474(2) . ?
Cl3 O34B 1.360(13) . ?
Cl4 O41 1.417(2) . ?
Cl4 O42 1.517(6) . ?
Cl4 O42B 1.353(4) . ?
Cl4 O43 1.413(10) . ?
Cl4 O43B 1.414(10) . ?
Cl4 O44 1.405(4) . ?
Cl4 O44B 1.496(5) . ?

loop_
_geom_torsion_atom_site_label_1
_geom_torsion_atom_site_label_2
_geom_torsion_atom_site_label_3
_geom_torsion_atom_site_label_4
_geom_torsion
_geom_torsion_site_symmetry_1
_geom_torsion_site_symmetry_2
_geom_torsion_site_symmetry_3
_geom_torsion_site_symmetry_4
_geom_torsion_publ_flag
Co1 N1 C1 C41 -179.60(14) . . . . ?
Co1 N1 C2 C3 36.4(3) . . . . ?
Co1 N2 C3 C2 43.1(3) . . . . ?
Co1 N2 C5 C6 34.2(2) . . . . ?
Co1 N2 C25 C26 32.0(3) . . . . ?
Co1 N3 C6 C5 7.0(3) . . . . ?
Co1 N3 C6 C7 -177.3(2) . . . . ?
Co1 N3 C10 C9 176.80(18) . . . . ?
Co1 N4 C26 C25 0.3(3) . . . . ?
Co1 N4 C26 C27 177.16(17) . . . . ?
Co1 N4 C30 C29 -175.70(17) . . . . ?
Co2 N41 C41 C1 -49.3(2) . . . . ?
Co2 N41 C42 C43 -31.75(19) . . . . ?
Co2 N42 C43 C42 -43.82(19) . . . . ?
Co2 N42 C45 C46 -34.6(2) . . . . ?
Co2 N42 C65 C66 -33.49(19) . . . . ?
Co2 N43 C46 C45 9.5(2) . . . . ?
Co2 N43 C46 C47 -169.95(16) . . . . ?
Co2 N43 C50 C49 172.17(16) . . . . ?
Co2 N44 C66 C65 4.1(2) . . . . ?
Co2 N44 C66 C67 -173.14(16) . . . . ?
Co2 N44 C70 C69 174.56(18) . . . . ?
O5 C8 C9 C10 -178.2(2) . . . . ?
O5 C8 C9 C13 -0.1(4) . . . . ?
O6 C28 C29 C16 0.1(3) . . . . ?
O6 C28 C29 C30 178.4(2) . . . . ?
O7 C48 C49 C19 0.6(3) . . . . ?
O7 C48 C49 C50 -175.43(18) . . . . ?
O8 C68 C69 C22 8.5(8) . . . . ?
O8 C68 C69 C70 -171.3(7) . . . . ?
O8B C68 C69 C22 -5.1(8) . . . . ?
O8B C68 C69 C70 175.1(8) . . . . ?
N1 C1 C41 N41 -175.77(17) . . . . ?
N1 C2 C3 N2 -55.0(3) . . . . ?
N2 C5 C6 N3 -28.2(3) . . . . ?
N2 C5 C6 C7 156.1(2) . . . . ?
N2 C25 C26 N4 -22.7(3) . . . . ?
N2 C25 C26 C27 160.4(2) . . . . ?
N3 C6 C7 C8 0.1(4) . . . . ?
N3 C6 C7 C11 179.4(3) . . . . ?
N4 C26 C27 C14 -179.8(2) . . . . ?
N4 C26 C27 C28 -0.7(3) . . . . ?
N41 C42 C43 N42 51.4(2) . . . . ?
N42 C45 C46 N43 18.2(3) . . . . ?
N42 C45 C46 C47 -162.35(19) . . . . ?
N42 C65 C66 N44 21.0(3) . . . . ?
N42 C65 C66 C67 -161.74(19) . . . . ?
N43 C46 C47 C17 176.17(19) . . . . ?
N43 C46 C47 C48 -3.2(3) . . . . ?
N44 C66 C67 C20 178.5(2) . . . . ?
N44 C66 C67 C68 -1.7(3) . . . . ?
C1 N1 C2 C3 156.2(2) . . . . ?
C2 N1 C1 C41 61.3(2) . . . . ?
C3 N2 C5 C6 151.3(2) . . . . ?
C3 N2 C25 C26 -83.7(2) . . . . ?
C4 N1 C1 C41 -62.2(2) . . . . ?
C4 N1 C2 C3 -80.5(3) . . . . ?
C5 N2 C3 C2 -75.7(3) . . . . ?
C5 N2 C25 C26 150.8(2) . . . . ?
C5 C6 C7 C8 175.5(2) . . . . ?
C5 C6 C7 C11 -5.2(4) . . . . ?
C6 N3 C10 C9 -0.3(3) . . . . ?
C6 C7 C8 O5 177.9(2) . . . . ?
C6 C7 C8 C9 0.1(4) . . . . ?
C7 C8 C9 C10 -0.5(4) . . . . ?
C7 C8 C9 C13 177.7(3) . . . . ?
C8 C9 C10 N3 0.5(4) . . . . ?
C10 N3 C6 C5 -175.8(2) . . . . ?
C10 N3 C6 C7 -0.1(4) . . . . ?
C11 C7 C8 O5 -1.3(4) . . . . ?
C11 C7 C8 C9 -179.1(3) . . . . ?
C12 O5 C8 C7 67.5(4) . . . . ?
C12 O5 C8 C9 -114.7(4) . . . . ?
C12B O5 C8 C7 104.4(4) . . . . ?
C12B O5 C8 C9 -77.8(4) . . . . ?
C13 C9 C10 N3 -177.6(2) . . . . ?
C14 C27 C28 O6 1.9(4) . . . . ?
C14 C27 C28 C29 179.0(2) . . . . ?
C15 O6 C28 C27 -87.3(3) . . . . ?
C15 O6 C28 C29 95.5(3) . . . . ?
C16 C29 C30 N4 176.6(2) . . . . ?
C17 C47 C48 O7 -1.4(3) . . . . ?
C17 C47 C48 C49 -179.13(19) . . . . ?
C18 O7 C48 C47 85.3(2) . . . . ?
C18 O7 C48 C49 -96.9(2) . . . . ?
C19 C49 C50 N43 -178.2(2) . . . . ?
C20 C67 C68 O8 -7.2(8) . . . . ?
C20 C67 C68 O8B 6.9(8) . . . . ?
C20 C67 C68 C69 179.3(2) . . . . ?
C21 O8 C68 C67 -67.0(15) . . . . ?
C21 O8 C68 C69 106.6(12) . . . . ?
C21B O8B C68 C67 72.0(14) . . . . ?
C21B O8B C68 C69 -100.9(14) . . . . ?
C22 C69 C70 N44 178.6(2) . . . . ?
C25 N2 C3 C2 160.1(2) . . . . ?
C25 N2 C5 C6 -84.0(2) . . . . ?
C25 C26 C27 C14 -3.2(4) . . . . ?
C25 C26 C27 C28 175.9(2) . . . . ?
C26 N4 C30 C29 1.0(3) . . . . ?
C26 C27 C28 O6 -177.2(2) . . . . ?
C26 C27 C28 C29 -0.1(3) . . . . ?
C27 C28 C29 C16 -177.1(2) . . . . ?
C27 C28 C29 C30 1.2(3) . . . . ?
C28 C29 C30 N4 -1.7(3) . . . . ?
C30 N4 C26 C25 -176.6(2) . . . . ?
C30 N4 C26 C27 0.3(3) . . . . ?
C41 N41 C42 C43 -159.76(16) . . . . ?
C42 N41 C41 C1 76.0(2) . . . . ?
C43 N42 C45 C46 -152.23(18) . . . . ?
C43 N42 C65 C66 83.6(2) . . . . ?
C44 N41 C41 C1 -165.32(18) . . . . ?
C44 N41 C42 C43 82.5(2) . . . . ?
C45 N42 C43 C42 74.3(2) . . . . ?
C45 N42 C65 C66 -151.01(17) . . . . ?
C45 C46 C47 C17 -3.3(3) . . . . ?
C45 C46 C47 C48 177.32(19) . . . . ?
C46 N43 C50 C49 -0.6(3) . . . . ?
C46 C47 C48 O7 177.96(17) . . . . ?
C46 C47 C48 C49 0.3(3) . . . . ?
C47 C48 C49 C19 178.30(19) . . . . ?
C47 C48 C49 C50 2.3(3) . . . . ?
C48 C49 C50 N43 -2.2(3) . . . . ?
C50 N43 C46 C45 -177.08(19) . . . . ?
C50 N43 C46 C47 3.5(3) . . . . ?
C65 N42 C43 C42 -161.31(17) . . . . ?
C65 N42 C45 C46 82.9(2) . . . . ?
C65 C66 C67 C20 1.4(3) . . . . ?
C65 C66 C67 C68 -178.8(2) . . . . ?
C66 N44 C70 C69 -0.4(3) . . . . ?
C66 C67 C68 O8 173.0(7) . . . . ?
C66 C67 C68 O8B -173.0(8) . . . . ?
C66 C67 C68 C69 -0.5(3) . . . . ?
C67 C68 C69 C22 -178.1(2) . . . . ?
C67 C68 C69 C70 2.1(4) . . . . ?
C68 C69 C70 N44 -1.6(4) . . . . ?
C70 N44 C66 C65 179.42(19) . . . . ?
C70 N44 C66 C67 2.2(3) . . . . ?

loop_
_smtbx_masks_void_nr
_smtbx_masks_void_average_x
_smtbx_masks_void_average_y
_smtbx_masks_void_average_z
_smtbx_masks_void_volume
_smtbx_masks_void_count_electrons
_smtbx_masks_void_content
1 0.000 0.378 0.750 67.2 16.4 '1 MeOH'
2 0.000 0.622 0.250 67.2 16.4 '1 MeOH'
3 0.250 -0.086 0.250 430.9 91.4 '5 MeOH'
4 0.250 -0.643 0.750 430.9 87.8 '5 MeOH'
5 0.500 0.122 0.250 67.2 16.4 '1 MeOH'
6 0.500 0.878 0.750 67.2 16.4 '1 MeOH'
7 0.750 -0.143 0.750 430.9 87.8 '5 MeOH'
8 0.750 -0.586 0.250 430.9 91.4 '5 MeOH'
